data_2236525
loop_
_publ_author_name
'Laram\'ee, Baptiste'
'Cibian, Mihaela'
'Hanan, Garry S.'

_publ_section_title
;
 <i>N</i>-[2,6-Bis(1-methylethyl)phenyl]pyridine-4-carboxamide
;
_journal_coeditor_code NK2182
_journal_issue 10
_journal_name_full 'Acta Crystallographica Section E'
_journal_page_first o2975
_journal_page_last o2976
_journal_paper_doi 10.1107/S1600536812038846
_journal_volume 68
_journal_year 2012
_chemical_formula_iupac 'C18 H22 N2 O'
_chemical_formula_moiety 'C18 H22 N2 O'
_chemical_formula_sum 'C18 H22 N2 O'
_chemical_formula_weight 282.38
_chemical_name_systematic
;
<i>N</i>-[2,6-Bis(1-methylethyl)phenyl]pyridine-4-carboxamide
;
_space_group_IT_number 14
_symmetry_cell_setting monoclinic
_symmetry_space_group_name_Hall '-P 2ybc'
_symmetry_space_group_name_H-M 'P 1 21/c 1'
_atom_sites_solution_hydrogens geom
_atom_sites_solution_primary direct
_atom_sites_solution_secondary difmap
_audit_creation_method SHELXL-97
_cell_angle_alpha 90.00
_cell_angle_beta 96.8650(4)
_cell_angle_gamma 90.00
_cell_formula_units_Z 4
_cell_length_a 9.09940(10)
_cell_length_b 9.80390(10)
_cell_length_c 18.1882(2)
_cell_measurement_reflns_used 9664
_cell_measurement_temperature 150
_cell_measurement_theta_max 70.9
_cell_measurement_theta_min 4.9
_cell_volume 1610.93(3)
_computing_cell_refinement 'SAINT (Bruker, 2009)'
_computing_data_collection 'APEX2 (Bruker, 2009)'
_computing_data_reduction 'SAINT (Bruker, 2009)'
_computing_molecular_graphics 'SHELXTL (Sheldrick, 2008)'
_computing_publication_material 'UdMX (Maris, 2004)'
_computing_structure_refinement 'SHELXL97 (Sheldrick, 2008)'
_computing_structure_solution 'SHELXS97 (Sheldrick, 2008)'
_diffrn_ambient_temperature 150
_diffrn_measured_fraction_theta_full 0.997
_diffrn_measured_fraction_theta_max 0.997
_diffrn_measurement_device_type 'Bruker APEXII CCD'
_diffrn_measurement_method '\f and \w scans'
_diffrn_radiation_monochromator graphite
_diffrn_radiation_source 'fine-focus sealed tube'
_diffrn_radiation_type CuK\a
_diffrn_radiation_wavelength 1.54178
_diffrn_reflns_av_R_equivalents 0.0250
_diffrn_reflns_av_sigmaI/netI 0.0071
_diffrn_reflns_limit_h_max 11
_diffrn_reflns_limit_h_min -11
_diffrn_reflns_limit_k_max 12
_diffrn_reflns_limit_k_min -11
_diffrn_reflns_limit_l_max 22
_diffrn_reflns_limit_l_min -22
_diffrn_reflns_number 81057
_diffrn_reflns_theta_full 71.34
_diffrn_reflns_theta_max 71.34
_diffrn_reflns_theta_min 4.90
_exptl_absorpt_coefficient_mu 0.567
_exptl_absorpt_correction_T_max 0.9351
_exptl_absorpt_correction_T_min 0.8951
_exptl_absorpt_correction_type multi-scan
_exptl_absorpt_process_details '(SADABS; Sheldrick, 1996)'
_exptl_crystal_colour colourless
_exptl_crystal_density_diffrn 1.164
_exptl_crystal_density_method 'not measured'
_exptl_crystal_description block
_exptl_crystal_F_000 608
_exptl_crystal_size_max 0.20
_exptl_crystal_size_mid 0.12
_exptl_crystal_size_min 0.12
_refine_diff_density_max 0.232
_refine_diff_density_min -0.167
_refine_ls_extinction_method none
_refine_ls_goodness_of_fit_ref 1.036
_refine_ls_hydrogen_treatment mixed
_refine_ls_matrix_type full
_refine_ls_number_parameters 198
_refine_ls_number_reflns 3126
_refine_ls_number_restraints 0
_refine_ls_restrained_S_all 1.036
_refine_ls_R_factor_all 0.0375
_refine_ls_R_factor_gt 0.0364
_refine_ls_shift/su_max 0.000
_refine_ls_shift/su_mean 0.000
_refine_ls_structure_factor_coef Fsqd
_refine_ls_weighting_details 'calc w=1/[\s^2^(Fo^2^)+(0.0527P)^2^+0.4830P] where P=(Fo^2^+2Fc^2^)/3'
_refine_ls_weighting_scheme calc
_refine_ls_wR_factor_gt 0.0957
_refine_ls_wR_factor_ref 0.0968
_reflns_number_gt 3000
_reflns_number_total 3126
_reflns_threshold_expression I>2sigma(I)
_cod_data_source_file nk2182.cif
_cod_data_source_block I
_cod_original_sg_symbol_H-M 'P 21/c'
_cod_database_code 2236525
_cod_database_fobs_code 2236525

loop_
_symmetry_equiv_pos_as_xyz
'x, y, z'
'-x, y+1/2, -z+1/2'
'-x, -y, -z'
'x, -y-1/2, z-1/2'

loop_
_atom_site_type_symbol
_atom_site_label
_atom_site_fract_x
_atom_site_fract_y
_atom_site_fract_z
_atom_site_U_iso_or_equiv
_atom_site_adp_type
_atom_site_calc_flag
_atom_site_refinement_flags
_atom_site_occupancy
_atom_site_symmetry_multiplicity
C C1 0.56648(10) 0.43259(10) 0.26398(5) 0.0201(2) Uani d . 1 1
C C2 0.68103(10) 0.39496(10) 0.32743(5) 0.0195(2) Uani d . 1 1
C C3 0.70323(11) 0.26362(10) 0.35548(5) 0.0225(2) Uani d . 1 1
H H3 0.6495 0.1886 0.3328 0.027 Uiso calc R 1 1
C C4 0.80589(11) 0.24503(11) 0.41754(6) 0.0256(2) Uani d . 1 1
H H4 0.8212 0.1549 0.4361 0.031 Uiso calc R 1 1
C C5 0.86349(11) 0.47088(11) 0.42454(6) 0.0258(2) Uani d . 1 1
H H5 0.9188 0.5440 0.4483 0.031 Uiso calc R 1 1
C C6 0.76529(11) 0.49972(10) 0.36234(6) 0.0236(2) Uani d . 1 1
H H6 0.7556 0.5902 0.3437 0.028 Uiso calc R 1 1
C C7 0.35237(11) 0.35774(10) 0.18088(5) 0.0215(2) Uani d . 1 1
C C8 0.22392(11) 0.40448(11) 0.20807(6) 0.0253(2) Uani d . 1 1
C C9 0.09606(12) 0.41663(12) 0.15761(6) 0.0308(3) Uani d . 1 1
H H9 0.0067 0.4474 0.1743 0.037 Uiso calc R 1 1
C C10 0.09807(12) 0.38435(12) 0.08382(6) 0.0322(3) Uani d . 1 1
H H10 0.0099 0.3923 0.0504 0.039 Uiso calc R 1 1
C C11 0.22720(13) 0.34047(11) 0.05807(6) 0.0295(2) Uani d . 1 1
H H11 0.2270 0.3205 0.0069 0.035 Uiso calc R 1 1
C C12 0.35778(12) 0.32520(10) 0.10616(6) 0.0247(2) Uani d . 1 1
C C13 0.49893(12) 0.26737(11) 0.08127(6) 0.0297(2) Uani d . 1 1
H H13 0.5385 0.1989 0.1193 0.036 Uiso calc R 1 1
C C14 0.61908(13) 0.37664(13) 0.07854(6) 0.0345(3) Uani d . 1 1
H H14A 0.5906 0.4386 0.0370 0.052 Uiso calc R 1 1
H H14B 0.7133 0.3326 0.0719 0.052 Uiso calc R 1 1
H H14C 0.6301 0.4284 0.1250 0.052 Uiso calc R 1 1
C C15 0.47312(15) 0.19216(13) 0.00699(7) 0.0406(3) Uani d . 1 1
H H15A 0.3950 0.1239 0.0089 0.061 Uiso calc R 1 1
H H15B 0.5648 0.1468 -0.0027 0.061 Uiso calc R 1 1
H H15C 0.4431 0.2577 -0.0327 0.061 Uiso calc R 1 1
C C16 0.21896(12) 0.43226(12) 0.29009(6) 0.0307(3) Uani d . 1 1
H H16 0.3236 0.4405 0.3138 0.037 Uiso calc R 1 1
C C17 0.14987(15) 0.31045(14) 0.32582(7) 0.0400(3) Uani d . 1 1
H H17A 0.0468 0.2997 0.3040 0.060 Uiso calc R 1 1
H H17B 0.1532 0.3261 0.3792 0.060 Uiso calc R 1 1
H H17C 0.2054 0.2275 0.3172 0.060 Uiso calc R 1 1
C C18 0.14025(15) 0.56513(13) 0.30479(7) 0.0404(3) Uani d . 1 1
H H18A 0.1874 0.6410 0.2815 0.061 Uiso calc R 1 1
H H18B 0.1467 0.5807 0.3583 0.061 Uiso calc R 1 1
H H18C 0.0360 0.5590 0.2840 0.061 Uiso calc R 1 1
N N1 0.48109(9) 0.33206(9) 0.23309(5) 0.02100(19) Uani d . 1 1
H H20 0.4927(15) 0.2479(16) 0.2480(8) 0.034(3) Uiso d . 1 1
N N2 0.88469(10) 0.34533(9) 0.45299(5) 0.0264(2) Uani d . 1 1
O O1 0.55121(8) 0.55210(7) 0.24345(4) 0.02682(19) Uani d . 1 1

loop_
_atom_site_aniso_label
_atom_site_aniso_U_11
_atom_site_aniso_U_22
_atom_site_aniso_U_33
_atom_site_aniso_U_12
_atom_site_aniso_U_13
_atom_site_aniso_U_23
C1 0.0212(5) 0.0163(5) 0.0221(5) 0.0015(4) 0.0004(4) -0.0016(4)
C2 0.0191(4) 0.0190(5) 0.0201(5) 0.0019(4) 0.0011(4) -0.0017(4)
C3 0.0256(5) 0.0185(5) 0.0228(5) -0.0001(4) 0.0000(4) -0.0015(4)
C4 0.0301(5) 0.0213(5) 0.0244(5) 0.0025(4) -0.0011(4) 0.0021(4)
C5 0.0250(5) 0.0240(5) 0.0270(5) -0.0004(4) -0.0032(4) -0.0042(4)
C6 0.0240(5) 0.0182(5) 0.0275(5) 0.0010(4) -0.0015(4) -0.0013(4)
C7 0.0236(5) 0.0148(4) 0.0243(5) -0.0028(4) -0.0043(4) 0.0012(4)
C8 0.0244(5) 0.0222(5) 0.0281(5) -0.0029(4) -0.0020(4) 0.0003(4)
C9 0.0232(5) 0.0303(6) 0.0371(6) -0.0009(4) -0.0038(4) 0.0014(5)
C10 0.0305(5) 0.0279(6) 0.0341(6) -0.0044(4) -0.0126(4) 0.0042(4)
C11 0.0404(6) 0.0224(5) 0.0231(5) -0.0049(4) -0.0067(4) 0.0011(4)
C12 0.0323(5) 0.0162(5) 0.0247(5) -0.0032(4) -0.0007(4) 0.0014(4)
C13 0.0370(6) 0.0247(5) 0.0277(5) 0.0010(4) 0.0044(4) 0.0005(4)
C14 0.0360(6) 0.0361(6) 0.0317(6) -0.0025(5) 0.0051(5) -0.0008(5)
C15 0.0519(7) 0.0347(7) 0.0369(6) -0.0063(6) 0.0126(5) -0.0088(5)
C16 0.0240(5) 0.0382(6) 0.0294(6) -0.0007(4) 0.0007(4) -0.0035(5)
C17 0.0483(7) 0.0395(7) 0.0326(6) 0.0046(6) 0.0063(5) 0.0054(5)
C18 0.0472(7) 0.0360(7) 0.0402(7) -0.0020(5) 0.0144(5) -0.0038(5)
N1 0.0231(4) 0.0146(4) 0.0236(4) -0.0002(3) -0.0040(3) 0.0009(3)
N2 0.0271(4) 0.0266(5) 0.0241(4) 0.0023(4) -0.0030(3) -0.0008(3)
O1 0.0308(4) 0.0150(4) 0.0317(4) 0.0002(3) -0.0081(3) 0.0008(3)

loop_
_atom_type_symbol
_atom_type_description
_atom_type_scat_dispersion_real
_atom_type_scat_dispersion_imag
_atom_type_scat_source
C C 0.0181 0.0091 'International Tables Vol C Tables 4.2.6.8 and 6.1.1.4'
H H 0.0000 0.0000 'International Tables Vol C Tables 4.2.6.8 and 6.1.1.4'
N N 0.0311 0.0180 'International Tables Vol C Tables 4.2.6.8 and 6.1.1.4'
O O 0.0492 0.0322 'International Tables Vol C Tables 4.2.6.8 and 6.1.1.4'

loop_
_geom_angle_atom_site_label_1
_geom_angle_atom_site_label_2
_geom_angle_atom_site_label_3
_geom_angle
O1 C1 N1 122.33(9)
O1 C1 C2 120.52(9)
N1 C1 C2 117.12(8)
C6 C2 C3 117.96(9)
C6 C2 C1 117.57(9)
C3 C2 C1 124.40(9)
C4 C3 C2 118.28(9)
C4 C3 H3 120.9
C2 C3 H3 120.9
N2 C4 C3 124.45(9)
N2 C4 H4 117.8
C3 C4 H4 117.8
N2 C5 C6 123.51(10)
N2 C5 H5 118.2
C6 C5 H5 118.2
C5 C6 C2 119.31(9)
C5 C6 H6 120.3
C2 C6 H6 120.3
C8 C7 C12 122.98(9)
C8 C7 N1 118.18(9)
C12 C7 N1 118.65(9)
C9 C8 C7 117.42(10)
C9 C8 C16 120.54(10)
C7 C8 C16 121.91(9)
C10 C9 C8 120.78(10)
C10 C9 H9 119.6
C8 C9 H9 119.6
C9 C10 C11 120.68(10)
C9 C10 H10 119.7
C11 C10 H10 119.7
C10 C11 C12 120.95(10)
C10 C11 H11 119.5
C12 C11 H11 119.5
C11 C12 C7 117.17(10)
C11 C12 C13 122.60(10)
C7 C12 C13 120.11(9)
C12 C13 C15 113.31(10)
C12 C13 C14 112.29(9)
C15 C13 C14 109.99(9)
C12 C13 H13 107.0
C15 C13 H13 107.0
C14 C13 H13 107.0
C13 C14 H14A 109.5
C13 C14 H14B 109.5
H14A C14 H14B 109.5
C13 C14 H14C 109.5
H14A C14 H14C 109.5
H14B C14 H14C 109.5
C13 C15 H15A 109.5
C13 C15 H15B 109.5
H15A C15 H15B 109.5
C13 C15 H15C 109.5
H15A C15 H15C 109.5
H15B C15 H15C 109.5
C8 C16 C18 113.21(10)
C8 C16 C17 109.78(10)
C18 C16 C17 111.51(10)
C8 C16 H16 107.4
C18 C16 H16 107.4
C17 C16 H16 107.4
C16 C17 H17A 109.5
C16 C17 H17B 109.5
H17A C17 H17B 109.5
C16 C17 H17C 109.5
H17A C17 H17C 109.5
H17B C17 H17C 109.5
C16 C18 H18A 109.5
C16 C18 H18B 109.5
H18A C18 H18B 109.5
C16 C18 H18C 109.5
H18A C18 H18C 109.5
H18B C18 H18C 109.5
C1 N1 C7 122.32(8)
C1 N1 H20 121.6(9)
C7 N1 H20 115.5(9)
C4 N2 C5 116.45(9)

loop_
_geom_bond_atom_site_label_1
_geom_bond_atom_site_label_2
_geom_bond_distance
C1 O1 1.2325(12)
C1 N1 1.3366(13)
C1 C2 1.5057(13)
C2 C6 1.3891(14)
C2 C3 1.3908(14)
C3 C4 1.3885(14)
C3 H3 0.9500
C4 N2 1.3364(14)
C4 H4 0.9500
C5 N2 1.3402(14)
C5 C6 1.3845(14)
C5 H5 0.9500
C6 H6 0.9500
C7 C8 1.3996(15)
C7 C12 1.4025(14)
C7 N1 1.4392(12)
C8 C9 1.3981(14)
C8 C16 1.5224(15)
C9 C10 1.3812(17)
C9 H9 0.9500
C10 C11 1.3844(17)
C10 H10 0.9500
C11 C12 1.3968(15)
C11 H11 0.9500
C12 C13 1.5215(15)
C13 C15 1.5324(16)
C13 C14 1.5357(16)
C13 H13 1.0000
C14 H14A 0.9800
C14 H14B 0.9800
C14 H14C 0.9800
C15 H15A 0.9800
C15 H15B 0.9800
C15 H15C 0.9800
C16 C18 1.5256(17)
C16 C17 1.5302(17)
C16 H16 1.0000
C17 H17A 0.9800
C17 H17B 0.9800
C17 H17C 0.9800
C18 H18A 0.9800
C18 H18B 0.9800
C18 H18C 0.9800
N1 H20 0.872(16)

loop_
_geom_hbond_atom_site_label_D
_geom_hbond_atom_site_label_H
_geom_hbond_atom_site_label_A
_geom_hbond_site_symmetry_A
_geom_hbond_distance_DH
_geom_hbond_distance_HA
_geom_hbond_distance_DA
_geom_hbond_angle_DHA
_geom_hbond_publ_flag
N1 H20 O1 2_645 0.872(16) 1.970(16) 2.7985(11) 158.3(13) y
C3 H3 O1 2_645 0.95 2.54 3.4500(12) 160.9 y
C5 H5 N2 3_766 0.95 2.61 3.4983(13) 155.2 y
C6 H6 Cg1 2_655 0.95 2.81 3.6467 150 y
C15 H15B Cg2 4_554 0.98 2.97 3.7858 143 y

loop_
_geom_torsion_atom_site_label_1
_geom_torsion_atom_site_label_2
_geom_torsion_atom_site_label_3
_geom_torsion_atom_site_label_4
_geom_torsion
O1 C1 C2 C6 1.35(14)
N1 C1 C2 C6 -176.83(9)
O1 C1 C2 C3 178.24(9)
N1 C1 C2 C3 0.05(14)
C6 C2 C3 C4 1.29(14)
C1 C2 C3 C4 -175.58(9)
C2 C3 C4 N2 0.63(16)
N2 C5 C6 C2 1.24(16)
C3 C2 C6 C5 -2.17(15)
C1 C2 C6 C5 174.92(9)
C12 C7 C8 C9 0.93(15)
N1 C7 C8 C9 -174.12(9)
C12 C7 C8 C16 176.85(10)
N1 C7 C8 C16 1.81(15)
C7 C8 C9 C10 -0.44(16)
C16 C8 C9 C10 -176.43(10)
C8 C9 C10 C11 -0.62(17)
C9 C10 C11 C12 1.25(17)
C10 C11 C12 C7 -0.76(15)
C10 C11 C12 C13 175.36(10)
C8 C7 C12 C11 -0.33(15)
N1 C7 C12 C11 174.69(9)
C8 C7 C12 C13 -176.56(9)
N1 C7 C12 C13 -1.54(14)
C11 C12 C13 C15 -16.18(15)
C7 C12 C13 C15 159.84(10)
C11 C12 C13 C14 109.19(11)
C7 C12 C13 C14 -74.79(12)
C9 C8 C16 C18 -48.05(14)
C7 C8 C16 C18 136.15(11)
C9 C8 C16 C17 77.27(13)
C7 C8 C16 C17 -98.53(12)
O1 C1 N1 C7 -8.80(15)
C2 C1 N1 C7 169.34(8)
C8 C7 N1 C1 -76.45(12)
C12 C7 N1 C1 108.28(11)
C3 C4 N2 C5 -1.59(16)
C6 C5 N2 C4 0.63(15)

loop_
_cod_related_entry_id
_cod_related_entry_database
_cod_related_entry_code
1 ChemSpider 629129
